data_2234150
loop_
_publ_author_name
'Kant, Rajni'
'Gupta, Vivek K.'
'Kapoor, Kamini'
'Kour, Gurvinder'
'Kumar, K. Mahesh'
'Mahabaleshwaraiah, N. M.'
'Kotresh, O.'

_publ_section_title
;
 (2-Oxo-2<i>H</i>-benzo[<i>h</i>]chromen-4-yl)methyl
 morpholine-4-carbodithioate
;
_journal_coeditor_code CV5260
_journal_issue 4
_journal_name_full 'Acta Crystallographica Section E'
_journal_page_first o1104
_journal_page_last o1105
_journal_paper_doi 10.1107/S160053681201094X
_journal_volume 68
_journal_year 2012
_chemical_formula_iupac 'C19 H17 N O3 S2'
_chemical_formula_moiety 'C19 H17 N O3 S2'
_chemical_formula_sum 'C19 H17 N O3 S2'
_chemical_formula_weight 371.46
_chemical_name_systematic
;
(2-Oxo-2<i>H</i>-benzo[<i>h</i>]chromen-4-yl)methyl morpholine-4-carbodithioate
;
_space_group_IT_number 14
_symmetry_cell_setting monoclinic
_symmetry_space_group_name_Hall '-P 2ybc'
_symmetry_space_group_name_H-M 'P 1 21/c 1'
_atom_sites_solution_hydrogens geom
_atom_sites_solution_primary direct
_atom_sites_solution_secondary difmap
_audit_creation_method SHELXL-97
_cell_angle_alpha 90.00
_cell_angle_beta 99.232(3)
_cell_angle_gamma 90.00
_cell_formula_units_Z 4
_cell_length_a 13.0928(4)
_cell_length_b 11.6978(3)
_cell_length_c 11.3673(3)
_cell_measurement_reflns_used 9000
_cell_measurement_temperature 293(2)
_cell_measurement_theta_max 28.9569
_cell_measurement_theta_min 3.4763
_cell_volume 1718.43(8)
_computing_cell_refinement 'CrysAlis PRO (Oxford Diffraction, 2010)'
_computing_data_collection 'CrysAlis PRO (Oxford Diffraction, 2010)'
_computing_data_reduction 'CrysAlis RED (Oxford Diffraction, 2010)'
_computing_molecular_graphics 'ORTEP-3 (Farrugia, 1997)'
_computing_publication_material 'PLATON (Spek, 2009)'
_computing_structure_refinement 'SHELXL97 (Sheldrick, 2008)'
_computing_structure_solution 'SHELXS97 (Sheldrick, 2008)'
_diffrn_ambient_temperature 293(2)
_diffrn_detector_area_resol_mean 16.1049
_diffrn_measured_fraction_theta_full 0.998
_diffrn_measured_fraction_theta_max 0.998
_diffrn_measurement_device_type 'Oxford Diffraction Xcalibur Sapphire3'
_diffrn_measurement_method \w
_diffrn_radiation_monochromator graphite
_diffrn_radiation_source 'fine-focus sealed tube'
_diffrn_radiation_type MoK\a
_diffrn_radiation_wavelength 0.71073
_diffrn_reflns_av_R_equivalents 0.0343
_diffrn_reflns_av_sigmaI/netI 0.0227
_diffrn_reflns_limit_h_max 15
_diffrn_reflns_limit_h_min -15
_diffrn_reflns_limit_k_max 13
_diffrn_reflns_limit_k_min -13
_diffrn_reflns_limit_l_max 13
_diffrn_reflns_limit_l_min -13
_diffrn_reflns_number 18655
_diffrn_reflns_theta_full 25.00
_diffrn_reflns_theta_max 25.00
_diffrn_reflns_theta_min 3.48
_diffrn_standards_decay_% 0
_diffrn_standards_interval_count 0
_diffrn_standards_interval_time 0
_diffrn_standards_number 0
_exptl_absorpt_coefficient_mu 0.328
_exptl_absorpt_correction_T_max 1.00000
_exptl_absorpt_correction_T_min 0.81828
_exptl_absorpt_correction_type multi-scan
_exptl_absorpt_process_details '(Crysalis RED; Oxford Diffraction, 2010)'
_exptl_crystal_colour 'light yellow'
_exptl_crystal_density_diffrn 1.436
_exptl_crystal_density_method 'not measured'
_exptl_crystal_description 'plate shaped'
_exptl_crystal_F_000 776
_exptl_crystal_size_max 0.3
_exptl_crystal_size_mid 0.2
_exptl_crystal_size_min 0.1
_refine_diff_density_max 0.324
_refine_diff_density_min -0.192
_refine_ls_extinction_method none
_refine_ls_goodness_of_fit_ref 1.054
_refine_ls_hydrogen_treatment constr
_refine_ls_matrix_type full
_refine_ls_number_parameters 226
_refine_ls_number_reflns 3017
_refine_ls_number_restraints 0
_refine_ls_restrained_S_all 1.054
_refine_ls_R_factor_all 0.0505
_refine_ls_R_factor_gt 0.0382
_refine_ls_shift/su_max 0.001
_refine_ls_shift/su_mean 0.000
_refine_ls_structure_factor_coef Fsqd
_refine_ls_weighting_details 'calc w=1/[\s^2^(Fo^2^)+(0.0471P)^2^+0.8030P] where P=(Fo^2^+2Fc^2^)/3'
_refine_ls_weighting_scheme calc
_refine_ls_wR_factor_gt 0.0949
_refine_ls_wR_factor_ref 0.1036
_reflns_number_gt 2457
_reflns_number_total 3017
_reflns_threshold_expression I>2sigma(I)
_cod_data_source_file cv5260.cif
_cod_data_source_block I
_cod_original_sg_symbol_H-M 'P 21/c'
_cod_database_code 2234150
_cod_database_fobs_code 2234150

loop_
_symmetry_equiv_pos_as_xyz
'x, y, z'
'-x, y+1/2, -z+1/2'
'-x, -y, -z'
'x, -y-1/2, z-1/2'

loop_
_atom_site_type_symbol
_atom_site_label
_atom_site_fract_x
_atom_site_fract_y
_atom_site_fract_z
_atom_site_U_iso_or_equiv
_atom_site_adp_type
_atom_site_calc_flag
_atom_site_refinement_flags
_atom_site_occupancy
_atom_site_symmetry_multiplicity
S S1 0.85592(4) 0.20784(5) 0.78872(5) 0.04418(18) Uani d . 1 1
S S2 0.82222(5) 0.40595(6) 0.61667(6) 0.0577(2) Uani d . 1 1
O O1 0.74719(10) 0.50873(12) 1.10256(12) 0.0393(3) Uani d . 1 1
O O2 0.90505(12) 0.56115(14) 1.08171(15) 0.0528(4) Uani d . 1 1
O O3 1.20360(13) 0.26933(17) 0.65798(18) 0.0683(5) Uani d . 1 1
N N1 0.98691(14) 0.26938(16) 0.65122(16) 0.0461(5) Uani d . 1 1
C C1 0.74297(15) 0.35148(17) 0.91788(17) 0.0359(5) Uani d . 1 1
C C2 0.82708(16) 0.41668(18) 0.95188(18) 0.0399(5) Uani d . 1 1
H H2 0.8838 0.4079 0.9128 0.048 Uiso calc R 1 1
C C3 0.83295(16) 0.49940(18) 1.04603(19) 0.0392(5) Uani d . 1 1
C C4 0.66310(15) 0.43868(17) 1.07426(18) 0.0342(4) Uani d . 1 1
C C5 0.58582(15) 0.45029(18) 1.14826(18) 0.0375(5) Uani d . 1 1
C C6 0.59575(18) 0.5245(2) 1.2473(2) 0.0478(6) Uani d . 1 1
H H6 0.6539 0.5708 1.2654 0.057 Uiso calc R 1 1
C C7 0.5195(2) 0.5279(2) 1.3166(2) 0.0594(7) Uani d . 1 1
H H7 0.5270 0.5758 1.3828 0.071 Uiso calc R 1 1
C C8 0.4307(2) 0.4611(2) 1.2901(2) 0.0594(7) Uani d . 1 1
H H8 0.3795 0.4654 1.3379 0.071 Uiso calc R 1 1
C C9 0.41879(17) 0.3897(2) 1.1947(2) 0.0523(6) Uani d . 1 1
H H9 0.3592 0.3456 1.1776 0.063 Uiso calc R 1 1
C C10 0.49592(15) 0.38159(18) 1.12088(19) 0.0405(5) Uani d . 1 1
C C11 0.48607(16) 0.30730(19) 1.0208(2) 0.0460(5) Uani d . 1 1
H H11 0.4257 0.2650 1.0002 0.055 Uiso calc R 1 1
C C12 0.56292(16) 0.29700(19) 0.9549(2) 0.0426(5) Uani d . 1 1
H H12 0.5549 0.2463 0.8910 0.051 Uiso calc R 1 1
C C13 0.65541(15) 0.36174(17) 0.98100(18) 0.0346(4) Uani d . 1 1
C C14 0.73585(16) 0.2666(2) 0.8168(2) 0.0455(5) Uani d . 1 1
H H14A 0.7022 0.3037 0.7445 0.055 Uiso calc R 1 1
H H14B 0.6916 0.2040 0.8334 0.055 Uiso calc R 1 1
C C15 0.89538(16) 0.29882(18) 0.67899(18) 0.0389(5) Uani d . 1 1
C C16 1.03585(19) 0.3310(3) 0.5620(2) 0.0592(7) Uani d . 1 1
H H16A 0.9953 0.3981 0.5349 0.071 Uiso calc R 1 1
H H16B 1.0386 0.2820 0.4937 0.071 Uiso calc R 1 1
C C17 1.1420(2) 0.3656(3) 0.6158(3) 0.0657(7) Uani d . 1 1
H H17A 1.1743 0.4058 0.5568 0.079 Uiso calc R 1 1
H H17B 1.1385 0.4175 0.6815 0.079 Uiso calc R 1 1
C C18 1.15784(19) 0.2117(2) 0.7477(2) 0.0595(7) Uani d . 1 1
H H18A 1.1555 0.2632 0.8142 0.071 Uiso calc R 1 1
H H18B 1.2004 0.1466 0.7770 0.071 Uiso calc R 1 1
C C19 1.05149(17) 0.1718(2) 0.7007(2) 0.0521(6) Uani d . 1 1
H H19A 1.0540 0.1152 0.6389 0.063 Uiso calc R 1 1
H H19B 1.0213 0.1364 0.7642 0.063 Uiso calc R 1 1

loop_
_atom_site_aniso_label
_atom_site_aniso_U_11
_atom_site_aniso_U_22
_atom_site_aniso_U_33
_atom_site_aniso_U_12
_atom_site_aniso_U_13
_atom_site_aniso_U_23
S1 0.0474(3) 0.0374(3) 0.0509(3) 0.0035(2) 0.0176(3) -0.0012(2)
S2 0.0595(4) 0.0539(4) 0.0601(4) 0.0195(3) 0.0114(3) 0.0097(3)
O1 0.0370(8) 0.0371(8) 0.0459(8) -0.0050(6) 0.0130(6) -0.0069(6)
O2 0.0448(9) 0.0505(10) 0.0661(11) -0.0162(8) 0.0178(8) -0.0156(8)
O3 0.0451(10) 0.0716(13) 0.0908(13) 0.0030(9) 0.0190(9) 0.0225(11)
N1 0.0415(10) 0.0494(11) 0.0487(11) 0.0067(9) 0.0109(8) 0.0093(9)
C1 0.0365(11) 0.0320(11) 0.0400(11) 0.0015(9) 0.0087(9) -0.0001(9)
C2 0.0394(12) 0.0378(12) 0.0455(12) -0.0019(10) 0.0159(9) -0.0023(9)
C3 0.0372(11) 0.0357(11) 0.0466(12) -0.0024(10) 0.0124(9) 0.0001(9)
C4 0.0310(10) 0.0299(10) 0.0423(11) 0.0002(8) 0.0074(9) 0.0047(9)
C5 0.0363(11) 0.0339(11) 0.0434(11) 0.0075(9) 0.0101(9) 0.0071(9)
C6 0.0471(13) 0.0464(13) 0.0523(13) 0.0020(11) 0.0157(11) -0.0034(11)
C7 0.0645(17) 0.0640(17) 0.0547(15) 0.0105(14) 0.0241(12) -0.0039(12)
C8 0.0524(15) 0.0662(17) 0.0668(17) 0.0141(13) 0.0317(13) 0.0105(14)
C9 0.0368(12) 0.0556(15) 0.0679(16) 0.0036(11) 0.0184(11) 0.0114(13)
C10 0.0320(11) 0.0395(12) 0.0513(13) 0.0073(9) 0.0104(9) 0.0111(10)
C11 0.0314(11) 0.0433(13) 0.0631(15) -0.0039(10) 0.0066(10) 0.0032(11)
C12 0.0373(11) 0.0397(12) 0.0505(12) -0.0032(10) 0.0059(9) -0.0035(10)
C13 0.0313(10) 0.0315(10) 0.0412(11) 0.0013(9) 0.0062(8) 0.0034(9)
C14 0.0392(12) 0.0473(13) 0.0521(13) -0.0058(10) 0.0142(10) -0.0126(10)
C15 0.0411(12) 0.0394(12) 0.0365(11) 0.0011(9) 0.0076(9) -0.0043(9)
C16 0.0541(15) 0.0763(18) 0.0482(14) 0.0025(13) 0.0117(11) 0.0168(13)
C17 0.0595(16) 0.0668(18) 0.0714(17) -0.0074(14) 0.0129(13) 0.0187(14)
C18 0.0513(15) 0.0550(16) 0.0717(16) 0.0093(12) 0.0079(12) 0.0117(13)
C19 0.0487(14) 0.0452(14) 0.0657(15) 0.0080(11) 0.0193(12) 0.0051(11)

loop_
_atom_type_symbol
_atom_type_description
_atom_type_scat_dispersion_real
_atom_type_scat_dispersion_imag
_atom_type_scat_source
C C 0.0033 0.0016 'International Tables Vol C Tables 4.2.6.8 and 6.1.1.4'
H H 0.0000 0.0000 'International Tables Vol C Tables 4.2.6.8 and 6.1.1.4'
N N 0.0061 0.0033 'International Tables Vol C Tables 4.2.6.8 and 6.1.1.4'
O O 0.0106 0.0060 'International Tables Vol C Tables 4.2.6.8 and 6.1.1.4'
S S 0.1246 0.1234 'International Tables Vol C Tables 4.2.6.8 and 6.1.1.4'

loop_
_geom_angle_atom_site_label_1
_geom_angle_atom_site_label_2
_geom_angle_atom_site_label_3
_geom_angle
C15 S1 C14 104.92(11)
C4 O1 C3 121.69(16)
C17 O3 C18 109.50(18)
C15 N1 C16 122.97(19)
C15 N1 C19 126.25(18)
C16 N1 C19 110.76(18)
C2 C1 C13 119.11(19)
C2 C1 C14 122.65(18)
C13 C1 C14 118.24(18)
C1 C2 C3 122.69(19)
C1 C2 H2 118.7
C3 C2 H2 118.7
O2 C3 O1 116.48(19)
O2 C3 C2 126.85(19)
O1 C3 C2 116.66(18)
O1 C4 C13 121.80(17)
O1 C4 C5 115.18(18)
C13 C4 C5 123.01(19)
C6 C5 C10 119.38(19)
C6 C5 C4 123.2(2)
C10 C5 C4 117.41(19)
C7 C6 C5 119.7(2)
C7 C6 H6 120.2
C5 C6 H6 120.2
C6 C7 C8 121.3(2)
C6 C7 H7 119.4
C8 C7 H7 119.4
C9 C8 C7 120.2(2)
C9 C8 H8 119.9
C7 C8 H8 119.9
C8 C9 C10 120.8(2)
C8 C9 H9 119.6
C10 C9 H9 119.6
C9 C10 C5 118.6(2)
C9 C10 C11 122.2(2)
C5 C10 C11 119.20(19)
C12 C11 C10 121.2(2)
C12 C11 H11 119.4
C10 C11 H11 119.4
C11 C12 C13 121.5(2)
C11 C12 H12 119.3
C13 C12 H12 119.3
C4 C13 C12 117.56(18)
C4 C13 C1 117.83(18)
C12 C13 C1 124.60(19)
C1 C14 S1 116.03(15)
C1 C14 H14A 108.3
S1 C14 H14A 108.3
C1 C14 H14B 108.3
S1 C14 H14B 108.3
H14A C14 H14B 107.4
N1 C15 S2 124.86(16)
N1 C15 S1 112.65(15)
S2 C15 S1 122.47(12)
N1 C16 C17 109.4(2)
N1 C16 H16A 109.8
C17 C16 H16A 109.8
N1 C16 H16B 109.8
C17 C16 H16B 109.8
H16A C16 H16B 108.2
O3 C17 C16 111.5(2)
O3 C17 H17A 109.3
C16 C17 H17A 109.3
O3 C17 H17B 109.3
C16 C17 H17B 109.3
H17A C17 H17B 108.0
O3 C18 C19 111.5(2)
O3 C18 H18A 109.3
C19 C18 H18A 109.3
O3 C18 H18B 109.3
C19 C18 H18B 109.3
H18A C18 H18B 108.0
N1 C19 C18 110.0(2)
N1 C19 H19A 109.7
C18 C19 H19A 109.7
N1 C19 H19B 109.7
C18 C19 H19B 109.7
H19A C19 H19B 108.2

loop_
_geom_bond_atom_site_label_1
_geom_bond_atom_site_label_2
_geom_bond_distance
S1 C15 1.778(2)
S1 C14 1.791(2)
S2 C15 1.665(2)
O1 C4 1.369(2)
O1 C3 1.385(2)
O2 C3 1.206(2)
O3 C17 1.422(3)
O3 C18 1.432(3)
N1 C15 1.333(3)
N1 C16 1.472(3)
N1 C19 1.477(3)
C1 C2 1.344(3)
C1 C13 1.452(3)
C1 C14 1.511(3)
C2 C3 1.436(3)
C2 H2 0.9300
C4 C13 1.382(3)
C4 C5 1.422(3)
C5 C6 1.411(3)
C5 C10 1.418(3)
C6 C7 1.369(3)
C6 H6 0.9300
C7 C8 1.392(4)
C7 H7 0.9300
C8 C9 1.358(4)
C8 H8 0.9300
C9 C10 1.416(3)
C9 H9 0.9300
C10 C11 1.421(3)
C11 C12 1.353(3)
C11 H11 0.9300
C12 C13 1.419(3)
C12 H12 0.9300
C14 H14A 0.9700
C14 H14B 0.9700
C16 C17 1.482(3)
C16 H16A 0.9700
C16 H16B 0.9700
C17 H17A 0.9700
C17 H17B 0.9700
C18 C19 1.484(3)
C18 H18A 0.9700
C18 H18B 0.9700
C19 H19A 0.9700
C19 H19B 0.9700

loop_
_geom_hbond_atom_site_label_D
_geom_hbond_atom_site_label_H
_geom_hbond_atom_site_label_A
_geom_hbond_site_symmetry_A
_geom_hbond_distance_DH
_geom_hbond_distance_HA
_geom_hbond_distance_DA
_geom_hbond_angle_DHA
_geom_hbond_publ_flag
C9 H9 O3 4_466 0.93 2.42 3.346(3) 173 y
C18 H18A O2 3_767 0.97 2.56 3.466(3) 155 y

loop_
_geom_torsion_atom_site_label_1
_geom_torsion_atom_site_label_2
_geom_torsion_atom_site_label_3
_geom_torsion_atom_site_label_4
_geom_torsion
C13 C1 C2 C3 -2.1(3)
C14 C1 C2 C3 178.4(2)
C4 O1 C3 O2 -176.30(18)
C4 O1 C3 C2 3.2(3)
C1 C2 C3 O2 -179.9(2)
C1 C2 C3 O1 0.7(3)
C3 O1 C4 C13 -5.7(3)
C3 O1 C4 C5 173.65(17)
O1 C4 C5 C6 -2.7(3)
C13 C4 C5 C6 176.6(2)
O1 C4 C5 C10 178.51(17)
C13 C4 C5 C10 -2.2(3)
C10 C5 C6 C7 1.0(3)
C4 C5 C6 C7 -177.8(2)
C5 C6 C7 C8 -1.3(4)
C6 C7 C8 C9 0.7(4)
C7 C8 C9 C10 0.2(4)
C8 C9 C10 C5 -0.4(3)
C8 C9 C10 C11 179.6(2)
C6 C5 C10 C9 -0.1(3)
C4 C5 C10 C9 178.67(19)
C6 C5 C10 C11 179.8(2)
C4 C5 C10 C11 -1.4(3)
C9 C10 C11 C12 -176.9(2)
C5 C10 C11 C12 3.2(3)
C10 C11 C12 C13 -1.5(3)
O1 C4 C13 C12 -176.88(18)
C5 C4 C13 C12 3.8(3)
O1 C4 C13 C1 4.1(3)
C5 C4 C13 C1 -175.22(18)
C11 C12 C13 C4 -2.0(3)
C11 C12 C13 C1 177.0(2)
C2 C1 C13 C4 -0.2(3)
C14 C1 C13 C4 179.26(19)
C2 C1 C13 C12 -179.2(2)
C14 C1 C13 C12 0.3(3)
C2 C1 C14 S1 27.7(3)
C13 C1 C14 S1 -151.80(16)
C15 S1 C14 C1 -92.49(18)
C16 N1 C15 S2 1.3(3)
C19 N1 C15 S2 -177.02(18)
C16 N1 C15 S1 179.49(18)
C19 N1 C15 S1 1.2(3)
C14 S1 C15 N1 177.39(16)
C14 S1 C15 S2 -4.34(16)
C15 N1 C16 C17 126.5(2)
C19 N1 C16 C17 -55.0(3)
C18 O3 C17 C16 -60.7(3)
N1 C16 C17 O3 58.7(3)
C17 O3 C18 C19 59.6(3)
C15 N1 C19 C18 -127.2(2)
C16 N1 C19 C18 54.3(3)
O3 C18 C19 N1 -56.7(3)

loop_
_cod_related_entry_id
_cod_related_entry_database
_cod_related_entry_code
1 ChemSpider 30657581
